data_7231445
loop_
_publ_author_name
'Chorazy, Szymon'
'Zakrzewski, Jakub J.'
'Wang, Junhao'
'Ohkoshi, Shin-ichi'
'Sieklucka, Barbara'

_publ_section_title
;
 Incorporation of hexacyanidoferrate(iii) ion in photoluminescent
 trimetallic Eu(3-pyridone)[Co1&#x2212;xFex(CN)6] chains exhibiting
 tunable visible light absorption and emission properties
;
_journal_issue 38
_journal_name_full CrystEngComm
_journal_page_first 5695
_journal_paper_doi 10.1039/C8CE01020J
_journal_volume 20
_journal_year 2018
_chemical_formula_moiety 'C16 H20 Co0.91 Eu Fe0.09 N8 O7'
_chemical_formula_sum 'C16 H20 Co0.91 Eu Fe0.09 N8 O7'
_chemical_formula_weight 647.01
_space_group_IT_number 15
_space_group_name_Hall '-C 2yc'
_space_group_name_H-M_alt 'C 1 2/c 1'
_symmetry_cell_setting monoclinic
_symmetry_Int_Tables_number 15
_symmetry_space_group_name_Hall '-C 2yc'
_symmetry_space_group_name_H-M 'C 1 2/c 1'
_atom_sites_solution_hydrogens difmap
_audit_conform_dict_location ftp://ftp.iucr.org/pub/cif_core.dic
_audit_conform_dict_name cif_core.dic
_audit_conform_dict_version 2.4.3
_audit_creation_date 2018-08-08T17:15:17-00:00
_audit_creation_method 'WinGX routine CIF_UPDATE'
_audit_update_record
;
2018-08-22 deposited with the CCDC.
2018-08-27 downloaded from the CCDC.
;
_cell_angle_alpha 90
_cell_angle_beta 116.505(4)
_cell_angle_gamma 90
_cell_formula_units_Z 4
_cell_length_a 15.907(3)
_cell_length_b 9.268(2)
_cell_length_c 17.718(4)
_cell_measurement_reflns_used 4999
_cell_measurement_temperature 298(2)
_cell_measurement_theta_max 25.027
_cell_measurement_theta_min 2.622
_cell_measurement_wavelength 0.71073
_cell_volume 2337.6(9)
_computing_molecular_graphics 'Ortep for Windows (Farrugia, 2012)'
_computing_publication_material 'WinGX publication routines (Farrugia, 2012)'
_computing_structure_refinement 'SHELXL-2014/7 (Sheldrick, 2014)'
_diffrn_ambient_temperature 298(2)
_diffrn_measured_fraction_theta_full 0.976
_diffrn_measured_fraction_theta_max 0.976
_diffrn_measurement_device_type 'D8Quest Eco Photon50'
_diffrn_measurement_method \w
_diffrn_radiation_monochromator graphite
_diffrn_radiation_probe x-ray
_diffrn_radiation_type MoK\a
_diffrn_radiation_wavelength 0.71073
_diffrn_reflns_av_R_equivalents 0.0165
_diffrn_reflns_av_unetI/netI 0.0202
_diffrn_reflns_Laue_measured_fraction_full 0.976
_diffrn_reflns_Laue_measured_fraction_max 0.976
_diffrn_reflns_limit_h_max 18
_diffrn_reflns_limit_h_min -18
_diffrn_reflns_limit_k_max 11
_diffrn_reflns_limit_k_min -10
_diffrn_reflns_limit_l_max 21
_diffrn_reflns_limit_l_min -19
_diffrn_reflns_number 4999
_diffrn_reflns_point_group_measured_fraction_full 0.976
_diffrn_reflns_point_group_measured_fraction_max 0.976
_diffrn_reflns_theta_full 25.027
_diffrn_reflns_theta_max 25.027
_diffrn_reflns_theta_min 2.622
_diffrn_standards_interval_time 0
_diffrn_standards_number 0
_exptl_absorpt_coefficient_mu 3.413
_exptl_absorpt_correction_T_max 0.796
_exptl_absorpt_correction_T_min 0.563
_exptl_absorpt_correction_type multi-scan
_exptl_absorpt_process_details 'ABSCOR (Rigaku, 1995)'
_exptl_crystal_colour orange
_exptl_crystal_density_diffrn 1.839
_exptl_crystal_density_method 'not measured'
_exptl_crystal_description block
_exptl_crystal_F_000 1272
_exptl_crystal_size_max 0.19
_exptl_crystal_size_mid 0.18
_exptl_crystal_size_min 0.07
_refine_diff_density_max 0.395
_refine_diff_density_min -0.488
_refine_diff_density_rms 0.087
_refine_ls_extinction_method none
_refine_ls_goodness_of_fit_ref 1.026
_refine_ls_hydrogen_treatment refxyz
_refine_ls_matrix_type full
_refine_ls_number_constraints 0
_refine_ls_number_parameters 182
_refine_ls_number_reflns 2004
_refine_ls_number_restraints 5
_refine_ls_restrained_S_all 1.041
_refine_ls_R_factor_all 0.0172
_refine_ls_R_factor_gt 0.0155
_refine_ls_shift/su_max 0.02
_refine_ls_shift/su_mean 0.001
_refine_ls_structure_factor_coef Fsqd
_refine_ls_weighting_details 'w=1/[\s^2^(Fo^2^)+(0.0265P)^2^+0.2025P] where P=(Fo^2^+2Fc^2^)/3'
_refine_ls_weighting_scheme calc
_refine_ls_wR_factor_gt 0.0386
_refine_ls_wR_factor_ref 0.0394
_reflns_Friedel_coverage 0
_reflns_number_gt 1896
_reflns_number_total 2004
_reflns_threshold_expression 'I > 2\s(I)'
_cod_data_source_file c8ce01020j2.cif
_cod_data_source_block EuCo91Fe9
_cod_depositor_comments 'Adding full bibliography for 7231436--7231445.cif.'
_cod_original_cell_volume 2337.4(9)
_cod_original_sg_symbol_H-M 'C 2/c'
_cod_database_code 7231445

loop_
_symmetry_equiv_pos_as_xyz
'x, y, z'
'-x, y, -z+1/2'
'x+1/2, y+1/2, z'
'-x+1/2, y+1/2, -z+1/2'
'-x, -y, -z'
'x, -y, z-1/2'
'-x+1/2, -y+1/2, -z'
'x+1/2, -y+1/2, z-1/2'

loop_
_atom_site_label
_atom_site_type_symbol
_atom_site_fract_x
_atom_site_fract_y
_atom_site_fract_z
_atom_site_U_iso_or_equiv
_atom_site_adp_type
_atom_site_occupancy
_atom_site_site_symmetry_order
_atom_site_calc_flag
_atom_site_refinement_flags_posn
_atom_site_refinement_flags_adp
_atom_site_refinement_flags_occupancy
Eu1 Eu 0.5 0.84125(2) 0.75 0.01444(6) Uani 1 2 d S T P
Co1 Co 0.5 0.5 0.5 0.01498(10) Uani 0.91 2 d S . P
Fe1 Fe 0.5 0.5 0.5 0.01498(10) Uani 0.09 2 d S . P
O3 O 0.34588(11) 0.77575(16) 0.70556(11) 0.0240(4) Uani 1 1 d . . .
O2 O 0.59976(12) 1.05845(18) 0.79019(12) 0.0287(4) Uani 1 1 d D . .
N4 N 0.22281(15) 0.4507(2) 0.70062(15) 0.0314(5) Uani 1 1 d . . .
O1 O 0.51024(15) 0.92197(18) 0.88419(12) 0.0339(4) Uani 1 1 d D . .
O4 O 0.5 0.3232(3) 0.75 0.0617(10) Uani 1 2 d DS T P
N2 N 0.71337(14) 0.5313(3) 0.58245(14) 0.0335(5) Uani 1 1 d . . .
C7 C 0.2224(2) 0.4740(3) 0.56974(19) 0.0401(7) Uani 1 1 d . . .
N3 N 0.49337(14) 0.6264(2) 0.65596(13) 0.0232(4) Uani 1 1 d . . .
C2 C 0.63371(17) 0.5173(2) 0.55115(15) 0.0220(5) Uani 1 1 d . . .
C4 C 0.29811(15) 0.6551(2) 0.67699(16) 0.0208(5) Uani 1 1 d . . .
C1 C 0.51004(17) 0.3092(2) 0.54301(15) 0.0241(5) Uani 1 1 d . . .
C8 C 0.27146(18) 0.6024(3) 0.59561(17) 0.0308(6) Uani 1 1 d . . .
N1 N 0.5148(2) 0.1939(3) 0.56725(17) 0.0476(6) Uani 1 1 d . . .
C5 C 0.27074(17) 0.5730(3) 0.72779(17) 0.0276(5) Uani 1 1 d . . .
C3 C 0.49695(14) 0.5760(2) 0.59844(14) 0.0180(5) Uani 1 1 d . . .
C6 C 0.1978(2) 0.3988(3) 0.6231(2) 0.0379(7) Uani 1 1 d . . .
H7 H 0.206(2) 0.441(3) 0.516(2) 0.045 Uiso 1 1 d . U .
H8 H 0.287(2) 0.656(3) 0.554(2) 0.045 Uiso 1 1 d . U .
H6 H 0.161(2) 0.309(3) 0.610(2) 0.045 Uiso 1 1 d . U .
H5 H 0.288(2) 0.601(4) 0.780(2) 0.045 Uiso 1 1 d . U .
H4 H 0.210(2) 0.401(4) 0.735(2) 0.045 Uiso 1 1 d . U .
H4A H 0.498(2) 0.379(3) 0.7076(16) 0.045 Uiso 1 1 d D U .
H2A H 0.584(2) 1.149(2) 0.782(2) 0.045 Uiso 1 1 d D U .
H2B H 0.6537(15) 1.051(3) 0.8350(15) 0.045 Uiso 1 1 d D U .
H1B H 0.501(2) 1.012(2) 0.894(2) 0.045 Uiso 1 1 d D U .
H1A H 0.520(2) 0.869(3) 0.9279(16) 0.045 Uiso 1 1 d D U .

loop_
_atom_site_aniso_label
_atom_site_aniso_U_11
_atom_site_aniso_U_22
_atom_site_aniso_U_33
_atom_site_aniso_U_23
_atom_site_aniso_U_13
_atom_site_aniso_U_12
Eu1 0.01603(9) 0.01290(9) 0.01518(10) 0 0.00766(6) 0
Co1 0.0189(2) 0.0139(2) 0.0124(2) -0.00121(16) 0.00730(17) 0.00002(15)
Fe1 0.0189(2) 0.0139(2) 0.0124(2) -0.00121(16) 0.00730(17) 0.00002(15)
O3 0.0201(8) 0.0199(8) 0.0306(10) -0.0005(7) 0.0100(7) -0.0041(6)
O2 0.0200(8) 0.0209(8) 0.0368(11) -0.0010(8) 0.0051(7) -0.0018(7)
N4 0.0339(12) 0.0305(11) 0.0379(14) 0.0027(10) 0.0232(11) -0.0071(9)
O1 0.0604(12) 0.0213(9) 0.0247(11) -0.0037(7) 0.0233(9) 0.0026(8)
O4 0.100(3) 0.0266(15) 0.061(3) 0 0.038(2) 0
N2 0.0217(11) 0.0502(13) 0.0255(12) -0.0057(10) 0.0078(9) -0.0023(10)
C7 0.0414(16) 0.0515(17) 0.0321(17) -0.0181(14) 0.0206(13) -0.0138(13)
N3 0.0280(10) 0.0234(9) 0.0192(11) -0.0033(9) 0.0115(9) -0.0012(8)
C2 0.0294(13) 0.0239(11) 0.0152(12) -0.0025(9) 0.0121(10) 0.0015(9)
C4 0.0156(10) 0.0232(12) 0.0237(13) 0.0013(9) 0.0088(9) 0.0002(8)
C1 0.0312(12) 0.0193(11) 0.0211(13) -0.0029(10) 0.0112(10) -0.0003(10)
C8 0.0295(13) 0.0403(14) 0.0250(15) -0.0003(12) 0.0144(11) -0.0061(11)
N1 0.0678(17) 0.0256(12) 0.0472(17) 0.0088(12) 0.0237(14) -0.0015(12)
C5 0.0289(13) 0.0313(13) 0.0254(14) -0.0036(11) 0.0144(11) -0.0063(10)
C3 0.0175(11) 0.0172(10) 0.0180(13) 0.0000(9) 0.0066(9) -0.0010(8)
C6 0.0373(15) 0.0341(14) 0.0461(19) -0.0144(13) 0.0220(13) -0.0141(12)

loop_
_atom_type_symbol
_atom_type_description
_atom_type_scat_dispersion_real
_atom_type_scat_dispersion_imag
_atom_type_scat_source
C C 0.0033 0.0016 'International Tables Vol C Tables 4.2.6.8 and 6.1.1.4'
H H 0 0 'International Tables Vol C Tables 4.2.6.8 and 6.1.1.4'
Co Co 0.3494 0.9721 'International Tables Vol C Tables 4.2.6.8 and 6.1.1.4'
Eu Eu -0.1578 3.6682 'International Tables Vol C Tables 4.2.6.8 and 6.1.1.4'
Fe Fe 0.3463 0.8444 'International Tables Vol C Tables 4.2.6.8 and 6.1.1.4'
N N 0.0061 0.0033 'International Tables Vol C Tables 4.2.6.8 and 6.1.1.4'
O O 0.0106 0.006 'International Tables Vol C Tables 4.2.6.8 and 6.1.1.4'

loop_
_geom_angle_atom_site_label_1
_geom_angle_atom_site_label_2
_geom_angle_atom_site_label_3
_geom_angle
_geom_angle_site_symmetry_1
_geom_angle_site_symmetry_3
O3 Eu1 O3 149.35(8) 2_656 .
O3 Eu1 O1 98.68(7) 2_656 .
O3 Eu1 O1 90.69(7) . .
O3 Eu1 O1 90.69(7) 2_656 2_656
O3 Eu1 O1 98.68(7) . 2_656
O1 Eu1 O1 144.10(8) . 2_656
O3 Eu1 O2 140.03(6) 2_656 2_656
O3 Eu1 O2 70.46(6) . 2_656
O1 Eu1 O2 77.55(6) . 2_656
O1 Eu1 O2 73.27(6) 2_656 2_656
O3 Eu1 O2 70.46(6) 2_656 .
O3 Eu1 O2 140.03(6) . .
O1 Eu1 O2 73.27(6) . .
O1 Eu1 O2 77.54(7) 2_656 .
O2 Eu1 O2 70.41(8) 2_656 .
O3 Eu1 N3 75.28(6) 2_656 .
O3 Eu1 N3 81.04(6) . .
O1 Eu1 N3 147.11(6) . .
O1 Eu1 N3 68.79(6) 2_656 .
O2 Eu1 N3 127.69(7) 2_656 .
O2 Eu1 N3 130.98(6) . .
O3 Eu1 N3 81.04(6) 2_656 2_656
O3 Eu1 N3 75.28(6) . 2_656
O1 Eu1 N3 68.79(6) . 2_656
O1 Eu1 N3 147.11(6) 2_656 2_656
O2 Eu1 N3 130.98(6) 2_656 2_656
O2 Eu1 N3 127.69(7) . 2_656
N3 Eu1 N3 78.32(9) . 2_656
C3 Co1 C3 180.00(6) 5_666 .
C3 Co1 C1 89.50(9) 5_666 .
C3 Co1 C1 90.50(9) . .
C3 Co1 C1 90.50(9) 5_666 5_666
C3 Co1 C1 89.50(9) . 5_666
C1 Co1 C1 180 . 5_666
C3 Co1 C2 90.72(9) 5_666 5_666
C3 Co1 C2 89.28(9) . 5_666
C1 Co1 C2 89.36(10) . 5_666
C1 Co1 C2 90.64(10) 5_666 5_666
C3 Co1 C2 89.28(9) 5_666 .
C3 Co1 C2 90.72(9) . .
C1 Co1 C2 90.64(10) . .
C1 Co1 C2 89.36(10) 5_666 .
C2 Co1 C2 180 5_666 .
C4 O3 Eu1 134.38(13) . .
Eu1 O2 H2A 130(2) . .
Eu1 O2 H2B 116(2) . .
H2A O2 H2B 109(3) . .
C5 N4 C6 122.5(2) . .
C5 N4 H4 118(2) . .
C6 N4 H4 119(2) . .
Eu1 O1 H1B 123(2) . .
Eu1 O1 H1A 127(2) . .
H1B O1 H1A 110(3) . .
C6 C7 C8 120.2(3) . .
C6 C7 H7 120(2) . .
C8 C7 H7 119(2) . .
C3 N3 Eu1 152.82(17) . .
N2 C2 Co1 178.1(2) . .
O3 C4 C5 120.6(2) . .
O3 C4 C8 123.4(2) . .
C5 C4 C8 116.0(2) . .
N1 C1 Co1 178.7(3) . .
C7 C8 C4 120.6(2) . .
C7 C8 H8 117.7(18) . .
C4 C8 H8 121.7(18) . .
N4 C5 C4 121.8(2) . .
N4 C5 H5 119(2) . .
C4 C5 H5 119(2) . .
N3 C3 Co1 177.3(2) . .
N4 C6 C7 118.8(2) . .
N4 C6 H6 114.3(19) . .
C7 C6 H6 126.9(19) . .

loop_
_geom_bond_atom_site_label_1
_geom_bond_atom_site_label_2
_geom_bond_distance
_geom_bond_site_symmetry_2
Eu1 O3 2.2969(16) 2_656
Eu1 O3 2.2970(16) .
Eu1 O1 2.4276(19) .
Eu1 O1 2.4276(19) 2_656
Eu1 O2 2.4634(17) 2_656
Eu1 O2 2.4634(17) .
Eu1 N3 2.568(2) .
Eu1 N3 2.568(2) 2_656
Co1 C3 1.901(2) 5_666
Co1 C3 1.901(2) .
Co1 C1 1.904(2) .
Co1 C1 1.904(2) 5_666
Co1 C2 1.911(2) 5_666
Co1 C2 1.911(2) .
O3 C4 1.319(3) .
O2 H2A 0.874(17) .
O2 H2B 0.873(17) .
N4 C5 1.330(3) .
N4 C6 1.337(4) .
N4 H4 0.86(3) .
O1 H1B 0.878(18) .
O1 H1A 0.871(18) .
O4 H4A 0.904(18) .
N2 C2 1.141(3) .
C7 C6 1.365(4) .
C7 C8 1.384(4) .
C7 H7 0.91(3) .
N3 C3 1.145(3) .
C4 C5 1.389(3) .
C4 C8 1.397(4) .
C1 N1 1.141(3) .
C8 H8 1.01(3) .
C5 H5 0.88(3) .
C6 H6 0.99(3) .
